data_1568013
loop_
_publ_author_name
'Bai, Wei'
'Tsang, Long Yiu'
'Wang, Yilun'
'Li, Yang'
'Sung, Herman H. Y.'
'Williams, Ian D.'
'Jia, Guochen'

_publ_section_title
;
 Synthesis and characterization of bi(metallacycloprop-1-ene) complexes.
;
_journal_issue 1
_journal_name_full 'Chemical science'
_journal_page_first 96
_journal_page_last 102
_journal_paper_doi 10.1039/d2sc05378k
_journal_volume 14
_journal_year 2022
_chemical_formula_moiety 'C52 H42 Cl3 P2 Re, 2(C H2 Cl2)'
_chemical_formula_sum 'C54 H46 Cl7 P2 Re'
_chemical_formula_weight 1191.20
_space_group_crystal_system triclinic
_space_group_IT_number 2
_space_group_name_Hall '-P 1'
_space_group_name_H-M_alt 'P -1'
_atom_sites_solution_hydrogens geom
_atom_sites_solution_primary dual
_audit_creation_date 2022-06-09
_audit_creation_method
;
Olex2 1.3
(compiled 2020.11.12 svn.r5f609507 for OlexSys, GUI svn.r6408)
;
_audit_update_record
;
2022-09-07 deposited with the CCDC.	2022-11-16 downloaded from the CCDC.
;
_cell_angle_alpha 85.943(4)
_cell_angle_beta 80.643(4)
_cell_angle_gamma 72.033(4)
_cell_formula_units_Z 2
_cell_length_a 10.9390(6)
_cell_length_b 13.1090(6)
_cell_length_c 18.4122(10)
_cell_measurement_reflns_used 10222
_cell_measurement_temperature 173.01(10)
_cell_measurement_theta_max 76.7060
_cell_measurement_theta_min 2.4250
_cell_volume 2477.5(2)
_computing_cell_refinement 'CrysAlisPro 1.171.40.69a (Rigaku OD, 2020)'
_computing_data_collection 'CrysAlisPro 1.171.40.69a (Rigaku OD, 2020)'
_computing_data_reduction 'CrysAlisPro 1.171.40.69a (Rigaku OD, 2020)'
_computing_molecular_graphics 'Olex2 1.3 (Dolomanov et al., 2009)'
_computing_publication_material 'Olex2 1.3 (Dolomanov et al., 2009)'
_computing_structure_refinement 'SHELXL 2014/7 (Sheldrick, 2015)'
_computing_structure_solution 'SHELXT 2014/4 (Sheldrick, 2014)'
_diffrn_ambient_environment N~2~
_diffrn_ambient_temperature 173.01(10)
_diffrn_detector 'CCD plate'
_diffrn_detector_area_resol_mean 5.1788
_diffrn_detector_type Atlas
_diffrn_measured_fraction_theta_full 0.995
_diffrn_measured_fraction_theta_max 0.953
_diffrn_measurement_details
;
List of Runs (angles in degrees, time in seconds):

  # Type    Start    End  Width  t~exp~   \w     \q     \k     \f   Frames
#--------------------------------------------------------------------------
  1  \w     91.00 174.00   1.00    6.00    --  113.00  45.00 -30.00   83
  2  \w    -79.00  -6.00   1.00    3.00    --  -39.95 125.00  90.00   73
  3  \w   -116.00 -18.00   1.00    3.00    --  -39.95 -37.00-180.00   98
  4  \w   -115.00 -14.00   1.00    3.00    --  -39.95 -37.00 -90.00  101
  5  \w     31.00  93.00   1.00    3.00    --   39.95-125.00   0.00   62
  6  \w    -14.00  43.00   1.00    3.00    --   39.95 -77.00  60.00   57
  7  \w     37.00 138.00   1.00    6.00    --  113.00 -72.00 161.00  101
  8  \w    104.00 178.00   1.00    6.00    --  113.00 111.00 -90.00   74
  9  \w    107.00 176.00   1.00    6.00    --  113.00  77.00-120.00   69
 10  \w    116.00 143.00   1.00    6.00    --  113.00 -30.00 150.00   27
 11  \w     76.00 109.00   1.00    6.00    --  113.00-111.00 -60.00   33
 12  \w     37.00 103.00   1.00    6.00    --  113.00 -30.00 150.00   66
 13  \w     35.00 109.00   1.00    6.00    --  113.00-111.00 120.00   74
 14  \w     55.00 144.00   1.00    6.00    --  113.00 -30.00 -90.00   89
 15  \w     34.00 141.00   1.00    6.00    --  113.00 -77.00 -60.00  107
;
_diffrn_measurement_device 'kappa diffractometer'
_diffrn_measurement_device_type 'SuperNova, Dual, Cu at zero, Atlas'
_diffrn_measurement_method '\w scans'
_diffrn_orient_matrix_type 'CrysAlisPro convention (1999,Acta A55,543-557)'
_diffrn_orient_matrix_UB_11 -0.0106960000
_diffrn_orient_matrix_UB_12 -0.0995552000
_diffrn_orient_matrix_UB_13 0.0472114000
_diffrn_orient_matrix_UB_21 0.0920112000
_diffrn_orient_matrix_UB_22 0.0183442000
_diffrn_orient_matrix_UB_23 0.0493349000
_diffrn_orient_matrix_UB_31 -0.1175921000
_diffrn_orient_matrix_UB_32 0.0708893000
_diffrn_orient_matrix_UB_33 0.0503164000
_diffrn_radiation_monochromator mirror
_diffrn_radiation_probe x-ray
_diffrn_radiation_type CuK\a
_diffrn_radiation_wavelength 1.54184
_diffrn_reflns_av_R_equivalents 0.0312
_diffrn_reflns_av_unetI/netI 0.0447
_diffrn_reflns_Laue_measured_fraction_full 0.995
_diffrn_reflns_Laue_measured_fraction_max 0.953
_diffrn_reflns_limit_h_max 13
_diffrn_reflns_limit_h_min -13
_diffrn_reflns_limit_k_max 16
_diffrn_reflns_limit_k_min -14
_diffrn_reflns_limit_l_max 22
_diffrn_reflns_limit_l_min -17
_diffrn_reflns_number 16048
_diffrn_reflns_point_group_measured_fraction_full 0.995
_diffrn_reflns_point_group_measured_fraction_max 0.953
_diffrn_reflns_theta_full 67.684
_diffrn_reflns_theta_max 77.189
_diffrn_reflns_theta_min 2.433
_diffrn_source 'micro-focus sealed X-ray tube'
_diffrn_source_current 0.80
_diffrn_source_power 0.040
_diffrn_source_target Cu
_diffrn_source_type 'SuperNova (Cu) X-ray Source'
_diffrn_source_voltage 50
_exptl_absorpt_coefficient_mu 9.164
_exptl_absorpt_correction_T_max 1.00000
_exptl_absorpt_correction_T_min 0.79297
_exptl_absorpt_correction_type multi-scan
_exptl_absorpt_process_details
;
CrysAlisPro 1.171.40.69a (Rigaku Oxford Diffraction, 2020)
Empirical absorption correction using spherical harmonics,
 implemented in SCALE3 ABSPACK scaling algorithm.
;
_exptl_crystal_colour yellow
_exptl_crystal_colour_primary yellow
_exptl_crystal_density_diffrn 1.597
_exptl_crystal_description block
_exptl_crystal_F_000 1188
_exptl_crystal_size_max 0.08
_exptl_crystal_size_mid 0.06
_exptl_crystal_size_min 0.05
_refine_diff_density_max 0.703
_refine_diff_density_min -1.093
_refine_diff_density_rms 0.090
_refine_ls_extinction_method none
_refine_ls_goodness_of_fit_ref 1.025
_refine_ls_hydrogen_treatment constr
_refine_ls_matrix_type full
_refine_ls_number_parameters 577
_refine_ls_number_reflns 10015
_refine_ls_number_restraints 0
_refine_ls_restrained_S_all 1.025
_refine_ls_R_factor_all 0.0324
_refine_ls_R_factor_gt 0.0283
_refine_ls_shift/su_max 0.001
_refine_ls_shift/su_mean 0.000
_refine_ls_structure_factor_coef Fsqd
_refine_ls_weighting_details 'w=1/[\s^2^(Fo^2^)+(0.0313P)^2^+0.9803P] where P=(Fo^2^+2Fc^2^)/3'
_refine_ls_weighting_scheme calc
_refine_ls_wR_factor_gt 0.0678
_refine_ls_wR_factor_ref 0.0699
_reflns_Friedel_coverage 0.000
_reflns_number_gt 9113
_reflns_number_total 10015
_reflns_threshold_expression 'I > 2\s(I)'
_cod_data_source_file d2sc05378k2.cif
_cod_data_source_block tsang4a_173k
_cod_depositor_comments 'Adding full bibliography for 1568013--1568015.cif.'
_cod_database_code 1568013
_shelx_shelxl_version_number 2014/7
_chemical_oxdiff_formula 'Re P3 Cl2 C40 H38 O2 '
_shelx_space_group_comment
;
The symmetry employed for this shelxl refinement is uniquely defined
by the following loop, which should always be used as a source of
symmetry information in preference to the above space-group names.
They are only intended as comments.
;
_shelx_estimated_absorpt_t_max 0.657
_shelx_estimated_absorpt_t_min 0.528
_reflns_odcompleteness_completeness 98.62
_reflns_odcompleteness_iscentric 1
_reflns_odcompleteness_theta 71.98
_olex2_refinement_description
;
1.a Ternary CH refined with riding coordinates:
 C1(H1), C3(H3)
1.b Secondary CH2 refined with riding coordinates:
 C1S(H1SA,H1SB), C2S(H2SA,H2SB)
1.c Aromatic/amide H refined with riding coordinates:
 C12(H12), C13(H13), C14(H14), C15(H15), C16(H16), C22(H22), C23(H23),
 C24(H24), C25(H25), C26(H26), C32(H32), C33(H33), C34(H34), C35(H35), C36(H36),
  C42(H42), C43(H43), C44(H44), C45(H45), C46(H46), C52(H52), C53(H53),
 C54(H54), C55(H55), C56(H56), C62(H62), C63(H63), C64(H64), C65(H65), C66(H66),
  C72(H72), C73(H73), C74(H74), C75(H75), C76(H76), C82(H82), C83(H83),
 C84(H84), C85(H85), C86(H86)
;
_olex2_date_sample_data_collection 2021-05-01
_olex2_submission_special_instructions 'No special instructions were received'
_oxdiff_exptl_absorpt_empirical_details
;
Empirical correction (ABSPACK) includes:
- Absorption correction using spherical harmonics
- Frame scaling
;
_oxdiff_exptl_absorpt_empirical_full_max 1.201
_oxdiff_exptl_absorpt_empirical_full_min 0.799

loop_
_space_group_symop_operation_xyz
'x, y, z'
'-x, -y, -z'

loop_
_atom_site_label
_atom_site_type_symbol
_atom_site_fract_x
_atom_site_fract_y
_atom_site_fract_z
_atom_site_U_iso_or_equiv
_atom_site_adp_type
_atom_site_occupancy
_atom_site_site_symmetry_order
_atom_site_calc_flag
_atom_site_refinement_flags_posn
_atom_site_refinement_flags_adp
_atom_site_refinement_flags_occupancy
_atom_site_disorder_assembly
_atom_site_disorder_group
Re1 Re 0.48364(2) 0.25373(2) 0.24437(2) 0.01502(4) Uani 1 1 d . . . . .
Cl1 Cl 0.43292(7) 0.41552(6) 0.16255(4) 0.02464(14) Uani 1 1 d . . . . .
Cl2 Cl 0.52171(7) 0.37089(6) 0.32732(4) 0.02222(14) Uani 1 1 d . . . . .
Cl3 Cl 0.44169(7) 0.17014(6) 0.14295(4) 0.02135(13) Uani 1 1 d . . . . .
P1 P 0.78957(7) 0.13364(6) 0.12435(4) 0.01661(13) Uani 1 1 d . . . . .
P2 P 0.18488(7) 0.37181(6) 0.36867(4) 0.01751(14) Uani 1 1 d . . . . .
C1 C 0.6946(3) 0.2026(2) 0.20399(15) 0.0173(5) Uani 1 1 d . . . . .
H1 H 0.7349 0.2534 0.2190 0.021 Uiso 1 1 calc R U . . .
C2 C 0.6384(3) 0.1520(2) 0.26900(15) 0.0164(5) Uani 1 1 d . . . . .
C3 C 0.2786(3) 0.2877(2) 0.29513(15) 0.0184(5) Uani 1 1 d . . . . .
H3 H 0.2243 0.2853 0.2583 0.022 Uiso 1 1 calc R U . . .
C4 C 0.3742(3) 0.1824(2) 0.30364(16) 0.0176(5) Uani 1 1 d . . . . .
C11 C 0.6959(3) 0.0859(2) 0.32865(16) 0.0185(5) Uani 1 1 d . . . . .
C12 C 0.8278(3) 0.0262(3) 0.32002(17) 0.0224(6) Uani 1 1 d . . . . .
H12 H 0.8805 0.0297 0.2755 0.027 Uiso 1 1 calc R U . . .
C13 C 0.8803(3) -0.0380(3) 0.37725(19) 0.0279(7) Uani 1 1 d . . . . .
H13 H 0.9670 -0.0795 0.3702 0.033 Uiso 1 1 calc R U . . .
C14 C 0.8042(3) -0.0407(3) 0.44490(18) 0.0285(7) Uani 1 1 d . . . . .
H14 H 0.8398 -0.0838 0.4832 0.034 Uiso 1 1 calc R U . . .
C15 C 0.6744(3) 0.0213(3) 0.45533(18) 0.0290(7) Uani 1 1 d . . . . .
H15 H 0.6236 0.0211 0.5010 0.035 Uiso 1 1 calc R U . . .
C16 C 0.6208(3) 0.0831(3) 0.39785(17) 0.0229(6) Uani 1 1 d . . . . .
H16 H 0.5337 0.1235 0.4051 0.028 Uiso 1 1 calc R U . . .
C21 C 0.3589(3) 0.0778(2) 0.32169(16) 0.0188(6) Uani 1 1 d . . . . .
C22 C 0.4594(3) -0.0150(2) 0.29779(17) 0.0232(6) Uani 1 1 d . . . . .
H22 H 0.5371 -0.0086 0.2718 0.028 Uiso 1 1 calc R U . . .
C23 C 0.4444(4) -0.1154(3) 0.31239(19) 0.0283(7) Uani 1 1 d . . . . .
H23 H 0.5116 -0.1761 0.2960 0.034 Uiso 1 1 calc R U . . .
C24 C 0.3291(4) -0.1262(3) 0.35149(19) 0.0312(7) Uani 1 1 d . . . . .
H24 H 0.3191 -0.1939 0.3616 0.037 Uiso 1 1 calc R U . . .
C25 C 0.2293(4) -0.0357(3) 0.37527(19) 0.0310(7) Uani 1 1 d . . . . .
H25 H 0.1526 -0.0431 0.4020 0.037 Uiso 1 1 calc R U . . .
C26 C 0.2417(3) 0.0654(3) 0.35991(17) 0.0233(6) Uani 1 1 d . . . . .
H26 H 0.1725 0.1256 0.3748 0.028 Uiso 1 1 calc R U . . .
C31 C 0.9568(3) 0.0782(2) 0.14048(15) 0.0191(6) Uani 1 1 d . . . . .
C32 C 1.0265(3) -0.0299(3) 0.12903(17) 0.0242(6) Uani 1 1 d . . . . .
H32 H 0.9892 -0.0750 0.1100 0.029 Uiso 1 1 calc R U . . .
C33 C 1.1526(3) -0.0697(3) 0.14639(19) 0.0305(7) Uani 1 1 d . . . . .
H33 H 1.1984 -0.1419 0.1397 0.037 Uiso 1 1 calc R U . . .
C34 C 1.2096(3) -0.0031(3) 0.17330(19) 0.0325(8) Uani 1 1 d . . . . .
H34 H 1.2936 -0.0301 0.1847 0.039 Uiso 1 1 calc R U . . .
C35 C 1.1414(3) 0.1045(3) 0.18333(19) 0.0302(7) Uani 1 1 d . . . . .
H35 H 1.1802 0.1497 0.2010 0.036 Uiso 1 1 calc R U . . .
C36 C 1.0155(3) 0.1452(3) 0.16708(17) 0.0244(6) Uani 1 1 d . . . . .
H36 H 0.9704 0.2174 0.1740 0.029 Uiso 1 1 calc R U . . .
C41 C 0.7920(3) 0.2241(2) 0.04681(16) 0.0211(6) Uani 1 1 d . . . . .
C42 C 0.9089(3) 0.2287(3) 0.00479(18) 0.0264(7) Uani 1 1 d . . . . .
H42 H 0.9879 0.1851 0.0171 0.032 Uiso 1 1 calc R U . . .
C43 C 0.9059(4) 0.2991(3) -0.05547(19) 0.0315(7) Uani 1 1 d . . . . .
H43 H 0.9834 0.3027 -0.0834 0.038 Uiso 1 1 calc R U . . .
C44 C 0.7886(4) 0.3639(3) -0.07420(19) 0.0338(8) Uani 1 1 d . . . . .
H44 H 0.7876 0.4106 -0.1147 0.041 Uiso 1 1 calc R U . . .
C45 C 0.6729(4) 0.3591(3) -0.0327(2) 0.0369(8) Uani 1 1 d . . . . .
H45 H 0.5943 0.4026 -0.0456 0.044 Uiso 1 1 calc R U . . .
C46 C 0.6733(3) 0.2899(3) 0.02782(19) 0.0296(7) Uani 1 1 d . . . . .
H46 H 0.5954 0.2872 0.0557 0.035 Uiso 1 1 calc R U . . .
C51 C 0.7402(3) 0.0233(2) 0.10056(17) 0.0206(6) Uani 1 1 d . . . . .
C52 C 0.7054(3) 0.0198(3) 0.03158(19) 0.0285(7) Uani 1 1 d . . . . .
H52 H 0.7099 0.0738 -0.0034 0.034 Uiso 1 1 calc R U . . .
C53 C 0.6641(4) -0.0649(3) 0.0154(2) 0.0366(8) Uani 1 1 d . . . . .
H53 H 0.6406 -0.0674 -0.0306 0.044 Uiso 1 1 calc R U . . .
C54 C 0.6577(4) -0.1449(3) 0.0668(2) 0.0393(9) Uani 1 1 d . . . . .
H54 H 0.6277 -0.2003 0.0558 0.047 Uiso 1 1 calc R U . . .
C55 C 0.6959(4) -0.1438(3) 0.1352(2) 0.0358(8) Uani 1 1 d . . . . .
H55 H 0.6939 -0.1993 0.1693 0.043 Uiso 1 1 calc R U . . .
C56 C 0.7368(3) -0.0594(3) 0.15222(18) 0.0262(6) Uani 1 1 d . . . . .
H56 H 0.7619 -0.0579 0.1979 0.031 Uiso 1 1 calc R U . . .
C61 C 0.1253(3) 0.5088(2) 0.33740(16) 0.0213(6) Uani 1 1 d . . . . .
C62 C -0.0069(3) 0.5662(3) 0.35085(19) 0.0271(7) Uani 1 1 d . . . . .
H62 H -0.0659 0.5345 0.3776 0.032 Uiso 1 1 calc R U . . .
C63 C -0.0494(4) 0.6711(3) 0.3239(2) 0.0332(8) Uani 1 1 d . . . . .
H63 H -0.1371 0.7096 0.3330 0.040 Uiso 1 1 calc R U . . .
C64 C 0.0376(4) 0.7187(3) 0.2839(2) 0.0333(8) Uani 1 1 d . . . . .
H64 H 0.0084 0.7883 0.2652 0.040 Uiso 1 1 calc R U . . .
C65 C 0.1690(4) 0.6618(3) 0.2718(2) 0.0338(8) Uani 1 1 d . . . . .
H65 H 0.2279 0.6942 0.2458 0.041 Uiso 1 1 calc R U . . .
C66 C 0.2134(3) 0.5569(3) 0.29834(18) 0.0278(7) Uani 1 1 d . . . . .
H66 H 0.3015 0.5193 0.2900 0.033 Uiso 1 1 calc R U . . .
C71 C 0.2673(3) 0.3653(3) 0.44673(17) 0.0214(6) Uani 1 1 d . . . . .
C72 C 0.2804(3) 0.4568(3) 0.47373(18) 0.0258(6) Uani 1 1 d . . . . .
H72 H 0.2461 0.5234 0.4517 0.031 Uiso 1 1 calc R U . . .
C73 C 0.3452(4) 0.4484(3) 0.5342(2) 0.0329(8) Uani 1 1 d . . . . .
H73 H 0.3544 0.5095 0.5526 0.039 Uiso 1 1 calc R U . . .
C74 C 0.3960(4) 0.3488(3) 0.5668(2) 0.0363(8) Uani 1 1 d . . . . .
H74 H 0.4402 0.3433 0.6067 0.044 Uiso 1 1 calc R U . . .
C75 C 0.3815(4) 0.2584(3) 0.54066(19) 0.0335(8) Uani 1 1 d . . . . .
H75 H 0.4146 0.1921 0.5634 0.040 Uiso 1 1 calc R U . . .
C76 C 0.3175(3) 0.2657(3) 0.48036(17) 0.0239(6) Uani 1 1 d . . . . .
H76 H 0.3082 0.2044 0.4625 0.029 Uiso 1 1 calc R U . . .
C81 C 0.0416(3) 0.3310(2) 0.40212(17) 0.0213(6) Uani 1 1 d . . . . .
C82 C 0.0071(3) 0.3061(2) 0.47568(18) 0.0239(6) Uani 1 1 d . . . . .
H82 H 0.0552 0.3151 0.5107 0.029 Uiso 1 1 calc R U . . .
C83 C -0.0985(3) 0.2680(3) 0.4973(2) 0.0327(8) Uani 1 1 d . . . . .
H83 H -0.1199 0.2507 0.5466 0.039 Uiso 1 1 calc R U . . .
C84 C -0.1722(3) 0.2557(3) 0.4461(2) 0.0347(8) Uani 1 1 d . . . . .
H84 H -0.2422 0.2291 0.4608 0.042 Uiso 1 1 calc R U . . .
C85 C -0.1414(3) 0.2830(3) 0.3729(2) 0.0339(8) Uani 1 1 d . . . . .
H85 H -0.1923 0.2768 0.3386 0.041 Uiso 1 1 calc R U . . .
C86 C -0.0347(3) 0.3196(3) 0.35062(18) 0.0270(7) Uani 1 1 d . . . . .
H86 H -0.0135 0.3366 0.3013 0.032 Uiso 1 1 calc R U . . .
Cl11 Cl 0.75805(14) 0.56260(13) 0.23759(8) 0.0694(4) Uani 1 1 d . . . . .
Cl12 Cl 0.51241(13) 0.66287(10) 0.18580(10) 0.0707(4) Uani 1 1 d . . . . .
C1S C 0.6378(4) 0.5431(4) 0.1923(2) 0.0450(10) Uani 1 1 d . . . . .
H1SA H 0.6762 0.5167 0.1433 0.054 Uiso 1 1 calc R U . . .
H1SB H 0.6027 0.4895 0.2192 0.054 Uiso 1 1 calc R U . . .
Cl13 Cl 0.05444(12) 0.42003(9) 0.13987(6) 0.0500(2) Uani 1 1 d . . . . .
Cl14 Cl 0.16796(12) 0.41478(9) -0.01498(6) 0.0512(3) Uani 1 1 d . . . . .
C2S C 0.1905(4) 0.3597(4) 0.0736(2) 0.0467(10) Uani 1 1 d . . . . .
H2SA H 0.2678 0.3704 0.0869 0.056 Uiso 1 1 calc R U . . .
H2SB H 0.2034 0.2831 0.0733 0.056 Uiso 1 1 calc R U . . .

loop_
_atom_site_aniso_label
_atom_site_aniso_U_11
_atom_site_aniso_U_22
_atom_site_aniso_U_33
_atom_site_aniso_U_23
_atom_site_aniso_U_13
_atom_site_aniso_U_12
Re1 0.01524(6) 0.01429(6) 0.01497(6) 0.00158(4) -0.00237(4) -0.00399(4)
Cl1 0.0302(4) 0.0187(3) 0.0235(3) 0.0056(3) -0.0058(3) -0.0056(3)
Cl2 0.0212(3) 0.0234(3) 0.0230(3) -0.0039(3) -0.0029(3) -0.0075(3)
Cl3 0.0212(3) 0.0233(3) 0.0206(3) -0.0021(2) -0.0048(3) -0.0071(3)
P1 0.0178(3) 0.0163(3) 0.0158(3) 0.0001(2) -0.0021(3) -0.0056(3)
P2 0.0167(3) 0.0175(3) 0.0174(3) 0.0004(3) -0.0024(3) -0.0041(3)
C1 0.0169(13) 0.0172(13) 0.0169(13) -0.0009(10) -0.0013(11) -0.0043(11)
C2 0.0182(13) 0.0144(12) 0.0168(13) 0.0005(10) -0.0032(11) -0.0052(10)
C3 0.0178(13) 0.0208(14) 0.0158(13) -0.0003(10) -0.0027(11) -0.0047(11)
C4 0.0156(13) 0.0188(14) 0.0190(13) 0.0012(10) -0.0038(11) -0.0056(11)
C11 0.0218(14) 0.0184(13) 0.0161(13) -0.0003(10) -0.0040(11) -0.0066(11)
C12 0.0193(14) 0.0246(15) 0.0207(14) -0.0018(11) -0.0004(11) -0.0039(12)
C13 0.0241(15) 0.0260(16) 0.0300(17) 0.0002(13) -0.0093(13) 0.0002(13)
C14 0.0350(18) 0.0287(16) 0.0223(15) 0.0080(12) -0.0129(14) -0.0079(14)
C15 0.0303(17) 0.0341(18) 0.0206(15) 0.0060(13) -0.0020(13) -0.0090(14)
C16 0.0198(14) 0.0272(15) 0.0202(14) 0.0027(12) -0.0021(12) -0.0059(12)
C21 0.0199(14) 0.0207(14) 0.0188(13) 0.0033(11) -0.0075(11) -0.0092(11)
C22 0.0260(15) 0.0203(14) 0.0252(15) 0.0012(12) -0.0050(12) -0.0095(12)
C23 0.0348(18) 0.0204(15) 0.0300(16) 0.0004(12) -0.0092(14) -0.0067(13)
C24 0.0409(19) 0.0253(16) 0.0332(18) 0.0089(13) -0.0084(15) -0.0190(15)
C25 0.0354(18) 0.0325(18) 0.0303(17) 0.0058(14) -0.0038(14) -0.0198(15)
C26 0.0261(15) 0.0239(15) 0.0215(14) 0.0022(11) -0.0015(12) -0.0114(12)
C31 0.0183(13) 0.0217(14) 0.0152(13) 0.0001(10) 0.0021(11) -0.0053(11)
C32 0.0215(15) 0.0255(16) 0.0238(15) -0.0012(12) 0.0001(12) -0.0061(12)
C33 0.0275(17) 0.0269(16) 0.0298(17) 0.0032(13) -0.0031(14) 0.0012(13)
C34 0.0211(15) 0.044(2) 0.0309(17) 0.0052(15) -0.0079(13) -0.0062(14)
C35 0.0258(16) 0.0413(19) 0.0271(16) 0.0023(14) -0.0056(13) -0.0149(15)
C36 0.0216(15) 0.0279(16) 0.0255(15) -0.0023(12) -0.0016(12) -0.0108(13)
C41 0.0283(15) 0.0183(14) 0.0165(13) 0.0023(11) -0.0002(12) -0.0088(12)
C42 0.0290(16) 0.0271(16) 0.0226(15) 0.0026(12) -0.0023(13) -0.0091(13)
C43 0.0404(19) 0.0330(18) 0.0242(16) 0.0055(13) 0.0014(14) -0.0199(15)
C44 0.053(2) 0.0258(17) 0.0224(16) 0.0079(13) -0.0068(15) -0.0124(16)
C45 0.041(2) 0.0337(19) 0.0287(17) 0.0060(14) -0.0077(15) -0.0003(16)
C46 0.0295(17) 0.0284(17) 0.0252(16) 0.0020(13) -0.0007(13) -0.0028(14)
C51 0.0182(14) 0.0187(14) 0.0257(15) -0.0045(11) -0.0025(12) -0.0059(11)
C52 0.0308(17) 0.0289(17) 0.0260(16) -0.0039(13) -0.0029(13) -0.0094(14)
C53 0.039(2) 0.043(2) 0.0318(18) -0.0146(16) -0.0052(16) -0.0155(17)
C54 0.045(2) 0.0296(18) 0.050(2) -0.0167(16) 0.0003(18) -0.0208(16)
C55 0.041(2) 0.0261(17) 0.043(2) -0.0022(15) 0.0027(16) -0.0179(15)
C56 0.0277(16) 0.0250(16) 0.0263(16) -0.0006(12) -0.0035(13) -0.0089(13)
C61 0.0234(15) 0.0172(13) 0.0207(14) 0.0005(11) -0.0050(12) -0.0018(11)
C62 0.0246(16) 0.0249(16) 0.0297(16) -0.0002(13) -0.0033(13) -0.0050(13)
C63 0.0294(17) 0.0239(16) 0.0398(19) -0.0009(14) -0.0077(15) 0.0027(14)
C64 0.044(2) 0.0183(15) 0.0317(17) 0.0031(13) -0.0081(15) 0.0000(14)
C65 0.042(2) 0.0219(16) 0.0308(17) 0.0039(13) 0.0053(15) -0.0064(14)
C66 0.0281(16) 0.0218(15) 0.0282(16) -0.0003(12) -0.0002(13) -0.0018(13)
C71 0.0154(13) 0.0247(15) 0.0220(14) -0.0005(11) -0.0020(11) -0.0034(11)
C72 0.0257(16) 0.0259(16) 0.0234(15) -0.0022(12) -0.0038(13) -0.0041(13)
C73 0.0324(18) 0.0348(19) 0.0316(18) -0.0117(14) -0.0081(15) -0.0061(15)
C74 0.0342(19) 0.043(2) 0.0281(17) -0.0061(15) -0.0124(15) -0.0012(16)
C75 0.0345(18) 0.0374(19) 0.0241(16) 0.0023(14) -0.0105(14) -0.0016(15)
C76 0.0231(15) 0.0233(15) 0.0226(15) 0.0003(12) -0.0023(12) -0.0037(12)
C81 0.0164(13) 0.0210(14) 0.0248(15) -0.0026(11) -0.0019(11) -0.0034(11)
C82 0.0204(14) 0.0212(14) 0.0263(15) 0.0011(12) -0.0012(12) -0.0023(12)
C83 0.0302(17) 0.0292(17) 0.0351(18) 0.0032(14) 0.0030(15) -0.0087(14)
C84 0.0236(16) 0.0315(18) 0.051(2) -0.0007(16) 0.0002(15) -0.0139(14)
C85 0.0235(16) 0.0345(18) 0.046(2) -0.0033(16) -0.0085(15) -0.0102(14)
C86 0.0214(15) 0.0330(17) 0.0261(16) -0.0031(13) -0.0036(13) -0.0069(13)
Cl11 0.0595(7) 0.0892(10) 0.0704(8) -0.0087(7) -0.0205(6) -0.0311(7)
Cl12 0.0574(7) 0.0450(6) 0.1204(12) -0.0060(7) -0.0221(7) -0.0255(5)
C1S 0.056(3) 0.046(2) 0.043(2) 0.0017(18) -0.0068(19) -0.030(2)
Cl13 0.0589(6) 0.0456(5) 0.0439(5) 0.0090(4) -0.0086(5) -0.0151(5)
Cl14 0.0559(6) 0.0467(6) 0.0438(5) 0.0019(4) -0.0087(5) -0.0052(5)
C2S 0.047(2) 0.041(2) 0.048(2) 0.0001(18) -0.019(2) -0.0010(19)

loop_
_atom_type_symbol
_atom_type_description
_atom_type_scat_dispersion_real
_atom_type_scat_dispersion_imag
_atom_type_scat_source
C C 0.0181 0.0091 'International Tables Vol C Tables 4.2.6.8 and 6.1.1.4'
H H 0.0000 0.0000 'International Tables Vol C Tables 4.2.6.8 and 6.1.1.4'
Cl Cl 0.3639 0.7018 'International Tables Vol C Tables 4.2.6.8 and 6.1.1.4'
P P 0.2955 0.4335 'International Tables Vol C Tables 4.2.6.8 and 6.1.1.4'
Re Re -5.2083 5.8923 'International Tables Vol C Tables 4.2.6.8 and 6.1.1.4'

loop_
_geom_angle_atom_site_label_1
_geom_angle_atom_site_label_2
_geom_angle_atom_site_label_3
_geom_angle
_geom_angle_site_symmetry_1
_geom_angle_site_symmetry_3
_geom_angle_publ_flag
Cl2 Re1 Cl1 84.62(3) . . ?
Cl3 Re1 Cl1 82.80(2) . . ?
Cl3 Re1 Cl2 167.30(2) . . ?
C1 Re1 Cl1 95.18(8) . . ?
C1 Re1 Cl2 88.13(8) . . ?
C1 Re1 Cl3 91.31(7) . . ?
C2 Re1 Cl1 135.31(9) . . ?
C2 Re1 Cl2 85.78(8) . . ?
C2 Re1 Cl3 102.03(8) . . ?
C2 Re1 C1 40.92(11) . . ?
C2 Re1 C3 131.74(11) . . ?
C3 Re1 Cl1 92.14(8) . . ?
C3 Re1 Cl2 91.85(8) . . ?
C3 Re1 Cl3 90.32(8) . . ?
C3 Re1 C1 172.65(10) . . ?
C4 Re1 Cl1 131.45(9) . . ?
C4 Re1 Cl2 104.69(9) . . ?
C4 Re1 Cl3 85.05(9) . . ?
C4 Re1 C1 131.99(11) . . ?
C4 Re1 C2 93.19(12) . . ?
C4 Re1 C3 41.07(11) . . ?
C1 P1 C31 108.98(13) . . ?
C1 P1 C41 111.01(14) . . ?
C1 P1 C51 114.21(14) . . ?
C41 P1 C31 106.05(14) . . ?
C41 P1 C51 109.61(15) . . ?
C51 P1 C31 106.56(14) . . ?
C3 P2 C61 111.23(14) . . ?
C3 P2 C71 114.42(14) . . ?
C3 P2 C81 108.78(14) . . ?
C61 P2 C71 109.91(15) . . ?
C61 P2 C81 105.55(14) . . ?
C71 P2 C81 106.45(14) . . ?
Re1 C1 H1 110.3 . . ?
P1 C1 Re1 132.92(15) . . ?
P1 C1 H1 110.3 . . ?
C2 C1 Re1 58.20(15) . . ?
C2 C1 P1 125.0(2) . . ?
C2 C1 H1 110.3 . . ?
C1 C2 Re1 80.87(17) . . ?
C11 C2 Re1 143.7(2) . . ?
C11 C2 C1 132.0(3) . . ?
Re1 C3 H3 110.5 . . ?
P2 C3 Re1 131.89(16) . . ?
P2 C3 H3 110.5 . . ?
C4 C3 Re1 58.34(15) . . ?
C4 C3 P2 125.2(2) . . ?
C4 C3 H3 110.5 . . ?
C3 C4 Re1 80.59(17) . . ?
C21 C4 Re1 142.6(2) . . ?
C21 C4 C3 131.6(3) . . ?
C12 C11 C2 121.5(3) . . ?
C12 C11 C16 118.1(3) . . ?
C16 C11 C2 120.3(3) . . ?
C11 C12 H12 119.7 . . ?
C13 C12 C11 120.6(3) . . ?
C13 C12 H12 119.7 . . ?
C12 C13 H13 119.8 . . ?
C14 C13 C12 120.4(3) . . ?
C14 C13 H13 119.8 . . ?
C13 C14 H14 120.1 . . ?
C13 C14 C15 119.7(3) . . ?
C15 C14 H14 120.1 . . ?
C14 C15 H15 120.0 . . ?
C16 C15 C14 120.0(3) . . ?
C16 C15 H15 120.0 . . ?
C11 C16 H16 119.5 . . ?
C15 C16 C11 121.1(3) . . ?
C15 C16 H16 119.5 . . ?
C22 C21 C4 120.3(3) . . ?
C22 C21 C26 118.2(3) . . ?
C26 C21 C4 121.5(3) . . ?
C21 C22 H22 119.5 . . ?
C23 C22 C21 120.9(3) . . ?
C23 C22 H22 119.5 . . ?
C22 C23 H23 119.9 . . ?
C22 C23 C24 120.1(3) . . ?
C24 C23 H23 119.9 . . ?
C23 C24 H24 120.2 . . ?
C25 C24 C23 119.7(3) . . ?
C25 C24 H24 120.2 . . ?
C24 C25 H25 119.5 . . ?
C26 C25 C24 121.0(3) . . ?
C26 C25 H25 119.5 . . ?
C21 C26 H26 119.9 . . ?
C25 C26 C21 120.1(3) . . ?
C25 C26 H26 119.9 . . ?
C32 C31 P1 122.0(2) . . ?
C36 C31 P1 118.5(2) . . ?
C36 C31 C32 119.4(3) . . ?
C31 C32 H32 120.2 . . ?
C33 C32 C31 119.6(3) . . ?
C33 C32 H32 120.2 . . ?
C32 C33 H33 119.7 . . ?
C34 C33 C32 120.6(3) . . ?
C34 C33 H33 119.7 . . ?
C33 C34 H34 120.1 . . ?
C33 C34 C35 119.8(3) . . ?
C35 C34 H34 120.1 . . ?
C34 C35 H35 119.8 . . ?
C34 C35 C36 120.4(3) . . ?
C36 C35 H35 119.8 . . ?
C31 C36 H36 119.9 . . ?
C35 C36 C31 120.2(3) . . ?
C35 C36 H36 119.9 . . ?
C42 C41 P1 121.4(2) . . ?
C42 C41 C46 119.9(3) . . ?
C46 C41 P1 118.6(2) . . ?
C41 C42 H42 120.3 . . ?
C43 C42 C41 119.4(3) . . ?
C43 C42 H42 120.3 . . ?
C42 C43 H43 119.7 . . ?
C44 C43 C42 120.5(3) . . ?
C44 C43 H43 119.7 . . ?
C43 C44 H44 120.0 . . ?
C45 C44 C43 120.1(3) . . ?
C45 C44 H44 120.0 . . ?
C44 C45 H45 119.8 . . ?
C44 C45 C46 120.5(3) . . ?
C46 C45 H45 119.8 . . ?
C41 C46 H46 120.2 . . ?
C45 C46 C41 119.6(3) . . ?
C45 C46 H46 120.2 . . ?
C52 C51 P1 120.7(3) . . ?
C52 C51 C56 120.0(3) . . ?
C56 C51 P1 119.2(2) . . ?
C51 C52 H52 120.3 . . ?
C53 C52 C51 119.5(3) . . ?
C53 C52 H52 120.3 . . ?
C52 C53 H53 119.7 . . ?
C54 C53 C52 120.5(3) . . ?
C54 C53 H53 119.7 . . ?
C53 C54 H54 119.8 . . ?
C53 C54 C55 120.5(3) . . ?
C55 C54 H54 119.8 . . ?
C54 C55 H55 120.2 . . ?
C56 C55 C54 119.6(4) . . ?
C56 C55 H55 120.2 . . ?
C51 C56 H56 120.1 . . ?
C55 C56 C51 119.8(3) . . ?
C55 C56 H56 120.1 . . ?
C62 C61 P2 121.3(3) . . ?
C66 C61 P2 118.6(2) . . ?
C66 C61 C62 120.1(3) . . ?
C61 C62 H62 120.3 . . ?
C63 C62 C61 119.5(3) . . ?
C63 C62 H62 120.3 . . ?
C62 C63 H63 119.7 . . ?
C64 C63 C62 120.6(3) . . ?
C64 C63 H63 119.7 . . ?
C63 C64 H64 120.2 . . ?
C63 C64 C65 119.5(3) . . ?
C65 C64 H64 120.2 . . ?
C64 C65 H65 119.7 . . ?
C64 C65 C66 120.7(3) . . ?
C66 C65 H65 119.7 . . ?
C61 C66 C65 119.5(3) . . ?
C61 C66 H66 120.2 . . ?
C65 C66 H66 120.2 . . ?
C72 C71 P2 121.3(2) . . ?
C72 C71 C76 120.1(3) . . ?
C76 C71 P2 118.7(2) . . ?
C71 C72 H72 120.2 . . ?
C71 C72 C73 119.6(3) . . ?
C73 C72 H72 120.2 . . ?
C72 C73 H73 120.1 . . ?
C74 C73 C72 119.9(3) . . ?
C74 C73 H73 120.1 . . ?
C73 C74 H74 119.7 . . ?
C75 C74 C73 120.5(3) . . ?
C75 C74 H74 119.7 . . ?
C74 C75 H75 120.0 . . ?
C74 C75 C76 120.1(3) . . ?
C76 C75 H75 120.0 . . ?
C71 C76 H76 120.1 . . ?
C75 C76 C71 119.9(3) . . ?
C75 C76 H76 120.1 . . ?
C82 C81 P2 123.0(2) . . ?
C82 C81 C86 118.7(3) . . ?
C86 C81 P2 118.2(2) . . ?
C81 C82 H82 119.8 . . ?
C83 C82 C81 120.4(3) . . ?
C83 C82 H82 119.8 . . ?
C82 C83 H83 119.7 . . ?
C84 C83 C82 120.5(3) . . ?
C84 C83 H83 119.7 . . ?
C83 C84 H84 120.1 . . ?
C85 C84 C83 119.7(3) . . ?
C85 C84 H84 120.1 . . ?
C84 C85 H85 119.9 . . ?
C84 C85 C86 120.1(3) . . ?
C86 C85 H85 119.9 . . ?
C81 C86 H86 119.8 . . ?
C85 C86 C81 120.4(3) . . ?
C85 C86 H86 119.8 . . ?
Cl11 C1S H1SA 109.5 . . ?
Cl11 C1S H1SB 109.5 . . ?
Cl12 C1S Cl11 110.9(2) . . ?
Cl12 C1S H1SA 109.5 . . ?
Cl12 C1S H1SB 109.5 . . ?
H1SA C1S H1SB 108.0 . . ?
Cl13 C2S H2SA 109.4 . . ?
Cl13 C2S H2SB 109.4 . . ?
Cl14 C2S Cl13 111.2(2) . . ?
Cl14 C2S H2SA 109.4 . . ?
Cl14 C2S H2SB 109.4 . . ?
H2SA C2S H2SB 108.0 . . ?

loop_
_geom_bond_atom_site_label_1
_geom_bond_atom_site_label_2
_geom_bond_distance
_geom_bond_site_symmetry_2
_geom_bond_publ_flag
Re1 Cl1 2.4837(7) . ?
Re1 Cl2 2.4079(7) . ?
Re1 Cl3 2.4035(7) . ?
Re1 C1 2.211(3) . ?
Re1 C2 1.903(3) . ?
Re1 C3 2.205(3) . ?
Re1 C4 1.903(3) . ?
P1 C1 1.778(3) . ?
P1 C31 1.814(3) . ?
P1 C41 1.792(3) . ?
P1 C51 1.795(3) . ?
P2 C3 1.778(3) . ?
P2 C61 1.799(3) . ?
P2 C71 1.800(3) . ?
P2 C81 1.811(3) . ?
C1 H1 0.9800 . ?
C1 C2 1.467(4) . ?
C2 C11 1.451(4) . ?
C3 H3 0.9800 . ?
C3 C4 1.469(4) . ?
C4 C21 1.442(4) . ?
C11 C12 1.402(4) . ?
C11 C16 1.404(4) . ?
C12 H12 0.9300 . ?
C12 C13 1.386(4) . ?
C13 H13 0.9300 . ?
C13 C14 1.386(5) . ?
C14 H14 0.9300 . ?
C14 C15 1.391(5) . ?
C15 H15 0.9300 . ?
C15 C16 1.381(4) . ?
C16 H16 0.9300 . ?
C21 C22 1.405(4) . ?
C21 C26 1.409(4) . ?
C22 H22 0.9300 . ?
C22 C23 1.379(4) . ?
C23 H23 0.9300 . ?
C23 C24 1.389(5) . ?
C24 H24 0.9300 . ?
C24 C25 1.382(5) . ?
C25 H25 0.9300 . ?
C25 C26 1.379(4) . ?
C26 H26 0.9300 . ?
C31 C32 1.399(4) . ?
C31 C36 1.390(4) . ?
C32 H32 0.9300 . ?
C32 C33 1.397(5) . ?
C33 H33 0.9300 . ?
C33 C34 1.377(5) . ?
C34 H34 0.9300 . ?
C34 C35 1.387(5) . ?
C35 H35 0.9300 . ?
C35 C36 1.389(5) . ?
C36 H36 0.9300 . ?
C41 C42 1.399(4) . ?
C41 C46 1.402(5) . ?
C42 H42 0.9300 . ?
C42 C43 1.390(4) . ?
C43 H43 0.9300 . ?
C43 C44 1.385(5) . ?
C44 H44 0.9300 . ?
C44 C45 1.384(6) . ?
C45 H45 0.9300 . ?
C45 C46 1.386(5) . ?
C46 H46 0.9300 . ?
C51 C52 1.391(4) . ?
C51 C56 1.397(4) . ?
C52 H52 0.9300 . ?
C52 C53 1.388(5) . ?
C53 H53 0.9300 . ?
C53 C54 1.373(6) . ?
C54 H54 0.9300 . ?
C54 C55 1.392(6) . ?
C55 H55 0.9300 . ?
C55 C56 1.386(5) . ?
C56 H56 0.9300 . ?
C61 C62 1.399(4) . ?
C61 C66 1.389(5) . ?
C62 H62 0.9300 . ?
C62 C63 1.392(5) . ?
C63 H63 0.9300 . ?
C63 C64 1.382(6) . ?
C64 H64 0.9300 . ?
C64 C65 1.389(5) . ?
C65 H65 0.9300 . ?
C65 C66 1.391(5) . ?
C66 H66 0.9300 . ?
C71 C72 1.386(4) . ?
C71 C76 1.393(4) . ?
C72 H72 0.9300 . ?
C72 C73 1.395(5) . ?
C73 H73 0.9300 . ?
C73 C74 1.387(5) . ?
C74 H74 0.9300 . ?
C74 C75 1.373(6) . ?
C75 H75 0.9300 . ?
C75 C76 1.388(5) . ?
C76 H76 0.9300 . ?
C81 C82 1.389(4) . ?
C81 C86 1.404(4) . ?
C82 H82 0.9300 . ?
C82 C83 1.385(5) . ?
C83 H83 0.9300 . ?
C83 C84 1.384(6) . ?
C84 H84 0.9300 . ?
C84 C85 1.384(6) . ?
C85 H85 0.9300 . ?
C85 C86 1.386(5) . ?
C86 H86 0.9300 . ?
Cl11 C1S 1.756(4) . ?
Cl12 C1S 1.749(5) . ?
C1S H1SA 0.9700 . ?
C1S H1SB 0.9700 . ?
Cl13 C2S 1.775(5) . ?
Cl14 C2S 1.759(4) . ?
C2S H2SA 0.9700 . ?
C2S H2SB 0.9700 . ?

loop_
_geom_torsion_atom_site_label_1
_geom_torsion_atom_site_label_2
_geom_torsion_atom_site_label_3
_geom_torsion_atom_site_label_4
_geom_torsion
_geom_torsion_site_symmetry_1
_geom_torsion_site_symmetry_2
_geom_torsion_site_symmetry_3
_geom_torsion_site_symmetry_4
_geom_torsion_publ_flag
Re1 C1 C2 C11 -162.5(4) . . . . ?
Re1 C2 C11 C12 -174.1(3) . . . . ?
Re1 C2 C11 C16 3.8(5) . . . . ?
Re1 C3 C4 C21 -158.2(4) . . . . ?
Re1 C4 C21 C22 10.3(5) . . . . ?
Re1 C4 C21 C26 -166.2(3) . . . . ?
P1 C1 C2 Re1 -123.0(2) . . . . ?
P1 C1 C2 C11 74.6(4) . . . . ?
P1 C31 C32 C33 -176.3(2) . . . . ?
P1 C31 C36 C35 177.0(2) . . . . ?
P1 C41 C42 C43 179.1(3) . . . . ?
P1 C41 C46 C45 -178.9(3) . . . . ?
P1 C51 C52 C53 -178.2(3) . . . . ?
P1 C51 C56 C55 178.5(3) . . . . ?
P2 C3 C4 Re1 -121.7(2) . . . . ?
P2 C3 C4 C21 80.1(4) . . . . ?
P2 C61 C62 C63 -178.2(3) . . . . ?
P2 C61 C66 C65 178.2(3) . . . . ?
P2 C71 C72 C73 -179.8(3) . . . . ?
P2 C71 C76 C75 -180.0(3) . . . . ?
P2 C81 C82 C83 -175.4(3) . . . . ?
P2 C81 C86 C85 176.5(3) . . . . ?
C1 P1 C31 C32 128.1(3) . . . . ?
C1 P1 C31 C36 -50.0(3) . . . . ?
C1 P1 C41 C42 127.8(3) . . . . ?
C1 P1 C41 C46 -53.3(3) . . . . ?
C1 P1 C51 C52 122.6(3) . . . . ?
C1 P1 C51 C56 -57.4(3) . . . . ?
C1 C2 C11 C12 -24.2(5) . . . . ?
C1 C2 C11 C16 153.7(3) . . . . ?
C2 C11 C12 C13 -178.7(3) . . . . ?
C2 C11 C16 C15 -179.5(3) . . . . ?
C3 P2 C61 C62 126.6(3) . . . . ?
C3 P2 C61 C66 -52.5(3) . . . . ?
C3 P2 C71 C72 124.7(3) . . . . ?
C3 P2 C71 C76 -55.8(3) . . . . ?
C3 P2 C81 C82 126.6(3) . . . . ?
C3 P2 C81 C86 -50.6(3) . . . . ?
C3 C4 C21 C22 153.3(3) . . . . ?
C3 C4 C21 C26 -23.2(5) . . . . ?
C4 C21 C22 C23 -177.7(3) . . . . ?
C4 C21 C26 C25 178.9(3) . . . . ?
C11 C12 C13 C14 -2.6(5) . . . . ?
C12 C11 C16 C15 -1.5(5) . . . . ?
C12 C13 C14 C15 0.1(5) . . . . ?
C13 C14 C15 C16 1.7(6) . . . . ?
C14 C15 C16 C11 -0.9(5) . . . . ?
C16 C11 C12 C13 3.3(5) . . . . ?
C21 C22 C23 C24 -0.3(5) . . . . ?
C22 C21 C26 C25 2.3(5) . . . . ?
C22 C23 C24 C25 0.4(5) . . . . ?
C23 C24 C25 C26 0.9(5) . . . . ?
C24 C25 C26 C21 -2.3(5) . . . . ?
C26 C21 C22 C23 -1.0(5) . . . . ?
C31 P1 C1 Re1 -160.65(19) . . . . ?
C31 P1 C1 C2 -83.8(3) . . . . ?
C31 P1 C41 C42 9.5(3) . . . . ?
C31 P1 C41 C46 -171.5(3) . . . . ?
C31 P1 C51 C52 -117.0(3) . . . . ?
C31 P1 C51 C56 63.0(3) . . . . ?
C31 C32 C33 C34 -1.3(5) . . . . ?
C32 C31 C36 C35 -1.1(5) . . . . ?
C32 C33 C34 C35 0.0(5) . . . . ?
C33 C34 C35 C36 0.6(5) . . . . ?
C34 C35 C36 C31 -0.1(5) . . . . ?
C36 C31 C32 C33 1.8(5) . . . . ?
C41 P1 C1 Re1 82.9(2) . . . . ?
C41 P1 C1 C2 159.7(2) . . . . ?
C41 P1 C31 C32 -112.3(3) . . . . ?
C41 P1 C31 C36 69.6(3) . . . . ?
C41 P1 C51 C52 -2.7(3) . . . . ?
C41 P1 C51 C56 177.4(2) . . . . ?
C41 C42 C43 C44 -0.3(5) . . . . ?
C42 C41 C46 C45 0.1(5) . . . . ?
C42 C43 C44 C45 0.1(6) . . . . ?
C43 C44 C45 C46 0.2(6) . . . . ?
C44 C45 C46 C41 -0.3(6) . . . . ?
C46 C41 C42 C43 0.1(5) . . . . ?
C51 P1 C1 Re1 -41.6(2) . . . . ?
C51 P1 C1 C2 35.2(3) . . . . ?
C51 P1 C31 C32 4.4(3) . . . . ?
C51 P1 C31 C36 -173.7(2) . . . . ?
C51 P1 C41 C42 -105.1(3) . . . . ?
C51 P1 C41 C46 73.9(3) . . . . ?
C51 C52 C53 C54 -0.2(6) . . . . ?
C52 C51 C56 C55 -1.5(5) . . . . ?
C52 C53 C54 C55 -1.7(6) . . . . ?
C53 C54 C55 C56 2.0(6) . . . . ?
C54 C55 C56 C51 -0.4(5) . . . . ?
C56 C51 C52 C53 1.8(5) . . . . ?
C61 P2 C3 Re1 82.6(2) . . . . ?
C61 P2 C3 C4 159.3(2) . . . . ?
C61 P2 C71 C72 -1.3(3) . . . . ?
C61 P2 C71 C76 178.3(2) . . . . ?
C61 P2 C81 C82 -114.0(3) . . . . ?
C61 P2 C81 C86 68.9(3) . . . . ?
C61 C62 C63 C64 0.2(5) . . . . ?
C62 C61 C66 C65 -1.0(5) . . . . ?
C62 C63 C64 C65 -1.3(6) . . . . ?
C63 C64 C65 C66 1.2(6) . . . . ?
C64 C65 C66 C61 -0.1(6) . . . . ?
C66 C61 C62 C63 0.9(5) . . . . ?
C71 P2 C3 Re1 -42.7(3) . . . . ?
C71 P2 C3 C4 34.0(3) . . . . ?
C71 P2 C61 C62 -105.6(3) . . . . ?
C71 P2 C61 C66 75.2(3) . . . . ?
C71 P2 C81 C82 2.8(3) . . . . ?
C71 P2 C81 C86 -174.3(3) . . . . ?
C71 C72 C73 C74 0.0(5) . . . . ?
C72 C71 C76 C75 -0.4(5) . . . . ?
C72 C73 C74 C75 -0.8(6) . . . . ?
C73 C74 C75 C76 1.1(6) . . . . ?
C74 C75 C76 C71 -0.4(5) . . . . ?
C76 C71 C72 C73 0.7(5) . . . . ?
C81 P2 C3 Re1 -161.59(19) . . . . ?
C81 P2 C3 C4 -84.9(3) . . . . ?
C81 P2 C61 C62 8.8(3) . . . . ?
C81 P2 C61 C66 -170.3(3) . . . . ?
C81 P2 C71 C72 -115.1(3) . . . . ?
C81 P2 C71 C76 64.4(3) . . . . ?
C81 C82 C83 C84 -0.9(5) . . . . ?
C82 C81 C86 C85 -0.7(5) . . . . ?
C82 C83 C84 C85 -0.9(6) . . . . ?
C83 C84 C85 C86 1.9(6) . . . . ?
C84 C85 C86 C81 -1.1(5) . . . . ?
C86 C81 C82 C83 1.7(5) . . . . ?
